data_4070307
loop_
_publ_author_name
'Nakajima, Yumiko'
'Hou, Zhaomin'

_publ_section_title
;
 Rare-Earth-Metal/Platinum Heterobinuclear Complexes Containing Reactive
 Ln-alkyl groups (Ln = Y, Lu): Synthesis, Structural Characterization, and
 Reactivity
;
_journal_issue 24
_journal_name_full Organometallics
_journal_page_first 6861
_journal_paper_doi 10.1021/om900702y
_journal_volume 28
_journal_year 2009
_chemical_formula_sum 'C34 H54 Lu O P Pt Si2'
_chemical_formula_weight 935.98
_chemical_name_systematic
; 
 ? 
;
_space_group_IT_number 15
_symmetry_cell_setting monoclinic
_symmetry_space_group_name_Hall '-C 2yc'
_symmetry_space_group_name_H-M 'C 1 2/c 1'
_atom_sites_solution_hydrogens geom
_atom_sites_solution_primary direct
_atom_sites_solution_secondary difmap
_audit_creation_method SHELXL-97
_cell_angle_alpha 90.00
_cell_angle_beta 109.8670(10)
_cell_angle_gamma 90.00
_cell_formula_units_Z 8
_cell_length_a 28.619(3)
_cell_length_b 15.3701(16)
_cell_length_c 18.636(2)
_cell_measurement_temperature 163
_cell_volume 7709.7(14)
_computing_cell_refinement 'Bruker SMART'
_computing_data_collection 'Bruker SMART'
_computing_data_reduction 'Bruker SAINT'
_computing_molecular_graphics 'ORTEX (P.McArdle, 1995)'
_computing_publication_material SHELXTL-98
_computing_structure_refinement SHELXTL-98
_computing_structure_solution 'SHELXS-97 (Sheldrick, 1990)'
_diffrn_ambient_temperature 293(2)
_diffrn_measured_fraction_theta_full 0.977
_diffrn_measured_fraction_theta_max 0.977
_diffrn_measurement_device_type 'CCD area detector'
_diffrn_measurement_method 'scintillation counter'
_diffrn_radiation_monochromator graphite
_diffrn_radiation_source 'fine-focus sealed tube'
_diffrn_radiation_type MoK\a
_diffrn_radiation_wavelength 0.71073
_diffrn_reflns_av_R_equivalents 0.0381
_diffrn_reflns_av_sigmaI/netI 0.0571
_diffrn_reflns_limit_h_max 33
_diffrn_reflns_limit_h_min -36
_diffrn_reflns_limit_k_max 17
_diffrn_reflns_limit_k_min -19
_diffrn_reflns_limit_l_max 24
_diffrn_reflns_limit_l_min -23
_diffrn_reflns_number 23582
_diffrn_reflns_theta_full 27.55
_diffrn_reflns_theta_max 27.55
_diffrn_reflns_theta_min 1.51
_exptl_absorpt_coefficient_mu 6.297
_exptl_absorpt_correction_T_max 0.5716
_exptl_absorpt_correction_T_min 0.2538
_exptl_absorpt_correction_type empirical
_exptl_absorpt_process_details 'Bruker SADABS'
_exptl_crystal_density_diffrn 1.613
_exptl_crystal_density_method 'not measured'
_exptl_crystal_F_000 3664
_exptl_crystal_size_max 0.30
_exptl_crystal_size_mid 0.20
_exptl_crystal_size_min 0.10
_refine_diff_density_max 3.390
_refine_diff_density_min -0.695
_refine_diff_density_rms 0.204
_refine_ls_extinction_method none
_refine_ls_goodness_of_fit_ref 1.039
_refine_ls_hydrogen_treatment constr
_refine_ls_matrix_type full
_refine_ls_number_parameters 370
_refine_ls_number_reflns 8696
_refine_ls_number_restraints 0
_refine_ls_restrained_S_all 1.039
_refine_ls_R_factor_all 0.0509
_refine_ls_R_factor_gt 0.0356
_refine_ls_shift/su_max 0.035
_refine_ls_shift/su_mean 0.001
_refine_ls_structure_factor_coef Fsqd
_refine_ls_weighting_details 'calc w=1/[\s^2^(Fo^2^)+(0.0677P)^2^+0.0000P] where P=(Fo^2^+2Fc^2^)/3'
_refine_ls_weighting_scheme calc
_refine_ls_wR_factor_gt 0.1180
_refine_ls_wR_factor_ref 0.1227
_reflns_number_gt 6576
_reflns_number_total 8696
_reflns_threshold_expression >2sigma(I)
_cod_data_source_file om900702y_si_005.cif
_cod_data_source_block complex_6b
_cod_original_cell_volume 7709.6(14)
_cod_original_sg_symbol_H-M C2/c
_cod_database_code 4070307

loop_
_symmetry_equiv_pos_as_xyz
'x, y, z'
'-x, y, -z+1/2'
'x+1/2, y+1/2, z'
'-x+1/2, y+1/2, -z+1/2'
'-x, -y, -z'
'x, -y, z-1/2'
'-x+1/2, -y+1/2, -z'
'x+1/2, -y+1/2, z-1/2'

loop_
_atom_site_label
_atom_site_type_symbol
_atom_site_fract_x
_atom_site_fract_y
_atom_site_fract_z
_atom_site_U_iso_or_equiv
_atom_site_adp_type
_atom_site_occupancy
_atom_site_symmetry_multiplicity
_atom_site_calc_flag
_atom_site_refinement_flags
Lu1 Lu 0.168449(12) 0.598245(19) 0.170629(17) 0.02691(10) Uani 1 1 d .
Pt1 Pt 0.185960(10) 0.771942(17) 0.150107(16) 0.02530(9) Uani 1 1 d .
P1 P 0.11655(7) 0.83045(12) 0.06317(11) 0.0240(4) Uani 1 1 d .
Si2 Si 0.03701(8) 0.67111(13) 0.01896(13) 0.0312(5) Uani 1 1 d .
Si1 Si 0.16765(10) 0.67457(15) 0.32066(13) 0.0398(6) Uani 1 1 d .
O1 O 0.2374(2) 0.5399(3) 0.1535(3) 0.0374(13) Uani 1 1 d .
C1 C 0.1439(3) 0.7347(5) 0.2262(4) 0.0301(17) Uani 1 1 d .
H1A H 0.1112 0.7155 0.1972 0.019(18) Uiso 1 1 d R
H1B H 0.1330 0.7921 0.2372 0.04(2) Uiso 1 1 d R
C2 C 0.1880(3) 0.5676(5) 0.3008(4) 0.0382(19) Uani 1 1 d .
H2A H 0.2196 0.5603 0.3201 0.03(2) Uiso 1 1 d R
H2B H 0.1693 0.5235 0.3095 0.05(3) Uiso 1 1 d R
C3 C 0.1145(4) 0.6674(7) 0.3585(6) 0.060(3) Uani 1 1 d .
H3A H 0.0852 0.6473 0.3189 0.090 Uiso 1 1 calc R
H3B H 0.1083 0.7239 0.3755 0.090 Uiso 1 1 calc R
H3C H 0.1228 0.6274 0.4006 0.090 Uiso 1 1 calc R
C4 C 0.2170(4) 0.7407(7) 0.3923(5) 0.060(3) Uani 1 1 d .
H4A H 0.2252 0.7143 0.4417 0.089 Uiso 1 1 calc R
H4B H 0.2049 0.7987 0.3940 0.089 Uiso 1 1 calc R
H4C H 0.2461 0.7430 0.3777 0.089 Uiso 1 1 calc R
C5 C 0.2534(3) 0.7253(6) 0.2302(5) 0.042(2) Uani 1 1 d .
H5A H 0.2753 0.7069 0.2038 0.063 Uiso 1 1 calc R
H5B H 0.2465 0.6769 0.2577 0.063 Uiso 1 1 calc R
H5C H 0.2690 0.7709 0.2654 0.063 Uiso 1 1 calc R
C6 C 0.2332(3) 0.8211(5) 0.0940(5) 0.0348(18) Uani 1 1 d .
H6A H 0.2586 0.8562 0.1288 0.052 Uiso 1 1 calc R
H6B H 0.2142 0.8558 0.0512 0.052 Uiso 1 1 calc R
H6C H 0.2482 0.7735 0.0765 0.052 Uiso 1 1 calc R
C7 C 0.0798(3) 0.5817(5) 0.0693(4) 0.0289(16) Uani 1 1 d .
C8 C 0.1124(3) 0.5320(5) 0.0411(4) 0.0323(17) Uani 1 1 d .
C9 C 0.1298(3) 0.4589(5) 0.0894(5) 0.0352(19) Uani 1 1 d .
C10 C 0.1081(3) 0.4631(5) 0.1484(5) 0.0379(19) Uani 1 1 d .
C11 C 0.0779(3) 0.5367(5) 0.1358(5) 0.0343(18) Uani 1 1 d .
C12 C 0.1232(3) 0.5472(6) -0.0321(4) 0.041(2) Uani 1 1 d .
H12A H 0.1508 0.5116 -0.0323 0.062 Uiso 1 1 calc R
H12B H 0.1313 0.6074 -0.0354 0.062 Uiso 1 1 calc R
H12C H 0.0945 0.5323 -0.0751 0.062 Uiso 1 1 calc R
C13 C 0.1623(3) 0.3832(5) 0.0782(5) 0.050(3) Uani 1 1 d .
H13A H 0.1414 0.3399 0.0457 0.075 Uiso 1 1 calc R
H13B H 0.1803 0.3578 0.1268 0.075 Uiso 1 1 calc R
H13C H 0.1852 0.4050 0.0551 0.075 Uiso 1 1 calc R
C14 C 0.1142(4) 0.3914(6) 0.2086(6) 0.056(3) Uani 1 1 d .
H14A H 0.1094 0.4158 0.2529 0.084 Uiso 1 1 calc R
H14B H 0.1470 0.3671 0.2225 0.084 Uiso 1 1 calc R
H14C H 0.0901 0.3465 0.1878 0.084 Uiso 1 1 calc R
C15 C 0.0460(3) 0.5596(6) 0.1818(5) 0.049(2) Uani 1 1 d .
H15A H 0.0134 0.5358 0.1579 0.074 Uiso 1 1 calc R
H15B H 0.0439 0.6217 0.1849 0.074 Uiso 1 1 calc R
H15C H 0.0603 0.5359 0.2322 0.074 Uiso 1 1 calc R
C16 C -0.0253(3) 0.6582(6) 0.0299(6) 0.048(2) Uani 1 1 d .
H16A H -0.0393 0.6030 0.0093 0.071 Uiso 1 1 calc R
H16B H -0.0469 0.7041 0.0029 0.071 Uiso 1 1 calc R
H16C H -0.0216 0.6608 0.0830 0.071 Uiso 1 1 calc R
C17 C 0.0230(3) 0.6689(5) -0.0868(5) 0.041(2) Uani 1 1 d .
H17A H 0.0530 0.6792 -0.0977 0.062 Uiso 1 1 calc R
H17B H -0.0008 0.7133 -0.1104 0.062 Uiso 1 1 calc R
H17C H 0.0098 0.6130 -0.1065 0.062 Uiso 1 1 calc R
C18 C 0.0565(3) 0.7860(5) 0.0567(4) 0.0264(15) Uani 1 1 d .
H18A H 0.0315 0.8255 0.0250 0.032 Uiso 1 1 calc R
H18B H 0.0543 0.7887 0.1075 0.032 Uiso 1 1 calc R
C19 C 0.1112(3) 0.8301(5) -0.0373(4) 0.0275(16) Uani 1 1 d .
C20 C 0.0749(3) 0.8803(5) -0.0911(4) 0.0350(18) Uani 1 1 d .
H20 H 0.0558 0.9192 -0.0746 0.042 Uiso 1 1 calc R
C21 C 0.0672(3) 0.8730(6) -0.1678(5) 0.043(2) Uani 1 1 d .
H21 H 0.0423 0.9054 -0.2028 0.052 Uiso 1 1 calc R
C22 C 0.0968(4) 0.8165(6) -0.1937(5) 0.054(3) Uani 1 1 d .
H22 H 0.0914 0.8122 -0.2457 0.065 Uiso 1 1 calc R
C23 C 0.1341(3) 0.7670(6) -0.1425(5) 0.042(2) Uani 1 1 d .
H23 H 0.1540 0.7300 -0.1594 0.050 Uiso 1 1 calc R
C24 C 0.1409(3) 0.7748(5) -0.0631(5) 0.0339(18) Uani 1 1 d .
H24 H 0.1656 0.7423 -0.0279 0.041 Uiso 1 1 calc R
C25 C 0.1115(3) 0.9466(5) 0.0798(4) 0.0293(16) Uani 1 1 d .
C26 C 0.0729(3) 0.9830(6) 0.0989(5) 0.046(2) Uani 1 1 d .
H26 H 0.0478 0.9475 0.1036 0.056 Uiso 1 1 calc R
C27 C 0.0715(4) 1.0729(6) 0.1111(6) 0.055(3) Uani 1 1 d .
H27 H 0.0452 1.0959 0.1237 0.066 Uiso 1 1 calc R
C28 C 0.1080(4) 1.1285(6) 0.1051(6) 0.054(3) Uani 1 1 d .
H28 H 0.1060 1.1881 0.1118 0.064 Uiso 1 1 calc R
C29 C 0.1473(4) 1.0930(6) 0.0888(6) 0.058(3) Uani 1 1 d .
H29 H 0.1732 1.1282 0.0863 0.069 Uiso 1 1 calc R
C30 C 0.1480(3) 1.0021(5) 0.0758(5) 0.043(2) Uani 1 1 d .
H30 H 0.1746 0.9791 0.0640 0.052 Uiso 1 1 calc R
C31 C 0.2566(3) 0.5644(6) 0.0944(5) 0.048(2) Uani 1 1 d .
H31A H 0.2653 0.6256 0.0981 0.057 Uiso 1 1 calc R
H31B H 0.2325 0.5530 0.0444 0.057 Uiso 1 1 calc R
C32 C 0.3026(5) 0.5078(8) 0.1088(7) 0.079(4) Uani 1 1 d .
H32A H 0.3278 0.5378 0.0943 0.095 Uiso 1 1 calc R
H32B H 0.2944 0.4534 0.0809 0.095 Uiso 1 1 calc R
C33 C 0.3205(4) 0.4916(8) 0.1976(7) 0.070(2) Uani 1 1 d .
H33A H 0.3401 0.4389 0.2118 0.084 Uiso 1 1 calc R
H33B H 0.3396 0.5404 0.2258 0.084 Uiso 1 1 calc R
C34 C 0.2740(4) 0.4833(8) 0.2095(7) 0.070(2) Uani 1 1 d .
H34A H 0.2774 0.5008 0.2611 0.084 Uiso 1 1 calc R
H34B H 0.2630 0.4232 0.2025 0.084 Uiso 1 1 calc R

loop_
_atom_site_aniso_label
_atom_site_aniso_U_11
_atom_site_aniso_U_22
_atom_site_aniso_U_33
_atom_site_aniso_U_23
_atom_site_aniso_U_13
_atom_site_aniso_U_12
Lu1 0.02808(19) 0.02152(16) 0.02676(17) -0.00002(12) 0.00361(13) -0.00238(12)
Pt1 0.02438(16) 0.02114(15) 0.02580(16) 0.00048(11) 0.00258(12) -0.00308(11)
P1 0.0240(10) 0.0200(9) 0.0261(9) 0.0006(7) 0.0060(8) -0.0016(7)
Si2 0.0248(11) 0.0219(10) 0.0405(13) 0.0010(9) 0.0027(9) -0.0025(8)
Si1 0.0585(16) 0.0329(13) 0.0248(11) 0.0018(9) 0.0099(11) 0.0000(11)
O1 0.035(3) 0.031(3) 0.045(3) 0.007(3) 0.012(3) 0.001(2)
C1 0.037(5) 0.025(4) 0.025(4) -0.002(3) 0.007(3) 0.000(3)
C2 0.044(5) 0.033(4) 0.031(4) 0.008(4) 0.005(4) -0.002(4)
C3 0.079(8) 0.059(7) 0.051(6) 0.020(5) 0.036(6) 0.013(5)
C4 0.088(8) 0.049(6) 0.029(5) -0.008(4) 0.004(5) -0.004(5)
C5 0.036(5) 0.039(5) 0.038(5) 0.002(4) -0.004(4) -0.006(4)
C6 0.027(4) 0.031(4) 0.041(5) 0.001(4) 0.005(4) -0.009(3)
C7 0.024(4) 0.021(4) 0.033(4) -0.001(3) -0.003(3) -0.004(3)
C8 0.034(4) 0.025(4) 0.030(4) -0.002(3) -0.001(3) -0.004(3)
C9 0.032(4) 0.022(4) 0.036(4) -0.005(3) -0.008(4) -0.004(3)
C10 0.036(5) 0.026(4) 0.040(5) 0.005(3) -0.002(4) -0.009(3)
C11 0.034(4) 0.023(4) 0.041(5) 0.000(3) 0.007(4) -0.005(3)
C12 0.049(5) 0.038(5) 0.033(4) -0.009(4) 0.009(4) 0.003(4)
C13 0.048(6) 0.028(4) 0.053(6) -0.005(4) -0.011(4) 0.011(4)
C14 0.056(6) 0.035(5) 0.060(6) 0.017(4) -0.002(5) -0.018(4)
C15 0.046(6) 0.051(6) 0.055(6) 0.004(5) 0.021(5) -0.011(4)
C16 0.027(4) 0.035(5) 0.079(7) 0.000(5) 0.014(5) -0.006(3)
C17 0.039(5) 0.031(4) 0.040(5) -0.006(4) -0.005(4) -0.002(4)
C18 0.023(4) 0.025(4) 0.029(4) 0.004(3) 0.006(3) 0.003(3)
C19 0.024(4) 0.025(4) 0.030(4) 0.001(3) 0.005(3) 0.000(3)
C20 0.037(5) 0.032(4) 0.033(4) 0.004(3) 0.007(4) 0.005(3)
C21 0.053(6) 0.036(5) 0.034(5) 0.007(4) 0.005(4) 0.005(4)
C22 0.071(7) 0.060(7) 0.027(5) -0.001(4) 0.011(5) -0.015(5)
C23 0.045(5) 0.044(5) 0.037(5) -0.006(4) 0.014(4) -0.001(4)
C24 0.033(4) 0.032(4) 0.031(4) 0.002(3) 0.003(4) -0.003(3)
C25 0.033(4) 0.022(4) 0.029(4) -0.001(3) 0.006(3) -0.002(3)
C26 0.039(5) 0.031(4) 0.070(7) -0.007(4) 0.019(5) -0.004(4)
C27 0.045(6) 0.044(5) 0.075(7) -0.019(5) 0.019(5) 0.013(4)
C28 0.064(7) 0.031(5) 0.060(6) -0.003(4) 0.014(5) -0.002(4)
C29 0.074(7) 0.027(5) 0.077(7) -0.001(5) 0.033(6) -0.014(5)
C30 0.044(5) 0.032(5) 0.058(6) -0.006(4) 0.023(4) -0.004(4)
C31 0.046(6) 0.047(6) 0.051(6) 0.007(4) 0.018(5) 0.003(4)
C32 0.093(9) 0.061(8) 0.106(11) 0.010(7) 0.066(8) 0.007(7)
C33 0.048(4) 0.068(5) 0.087(6) 0.027(5) 0.012(4) 0.015(4)
C34 0.048(4) 0.068(5) 0.087(6) 0.027(5) 0.012(4) 0.015(4)

loop_
_atom_type_symbol
_atom_type_description
_atom_type_scat_dispersion_real
_atom_type_scat_dispersion_imag
_atom_type_scat_source
C C 0.0033 0.0016 'International Tables Vol C Tables 4.2.6.8 and 6.1.1.4'
H H 0.0000 0.0000 'International Tables Vol C Tables 4.2.6.8 and 6.1.1.4'
O O 0.0106 0.0060 'International Tables Vol C Tables 4.2.6.8 and 6.1.1.4'
Si Si 0.0817 0.0704 'International Tables Vol C Tables 4.2.6.8 and 6.1.1.4'
P P 0.1023 0.0942 'International Tables Vol C Tables 4.2.6.8 and 6.1.1.4'
Lu Lu -0.4720 5.8584 'International Tables Vol C Tables 4.2.6.8 and 6.1.1.4'
Pt Pt -1.7033 8.3905 'International Tables Vol C Tables 4.2.6.8 and 6.1.1.4'

loop_
_geom_angle_atom_site_label_1
_geom_angle_atom_site_label_2
_geom_angle_atom_site_label_3
_geom_angle
O1 Lu1 C2 98.7(3)
O1 Lu1 C1 138.8(2)
C2 Lu1 C1 75.3(3)
O1 Lu1 C8 90.4(2)
C2 Lu1 C8 137.3(3)
C1 Lu1 C8 122.0(2)
O1 Lu1 C7 122.3(2)
C2 Lu1 C7 124.1(3)
C1 Lu1 C7 92.3(2)
C8 Lu1 C7 32.0(2)
O1 Lu1 C11 130.6(2)
C2 Lu1 C11 93.0(3)
C1 Lu1 C11 90.7(2)
C8 Lu1 C11 52.1(3)
C7 Lu1 C11 31.8(2)
O1 Lu1 C9 79.3(2)
C2 Lu1 C9 109.7(3)
C1 Lu1 C9 141.6(3)
C8 Lu1 C9 31.4(2)
C7 Lu1 C9 52.5(2)
C11 Lu1 C9 51.6(3)
O1 Lu1 C10 102.6(2)
C2 Lu1 C10 85.3(3)
C1 Lu1 C10 117.1(3)
C8 Lu1 C10 52.0(2)
C7 Lu1 C10 52.2(2)
C11 Lu1 C10 30.7(2)
C9 Lu1 C10 31.6(3)
O1 Lu1 Pt1 98.87(13)
C2 Lu1 Pt1 110.2(2)
C1 Lu1 Pt1 49.35(17)
C8 Lu1 Pt1 109.40(17)
C7 Lu1 Pt1 99.87(16)
C11 Lu1 Pt1 121.58(17)
C9 Lu1 Pt1 139.83(18)
C10 Lu1 Pt1 151.20(18)
O1 Lu1 Si1 123.81(15)
C2 Lu1 Si1 36.8(2)
C1 Lu1 Si1 38.47(17)
C8 Lu1 Si1 143.83(19)
C7 Lu1 Si1 113.19(19)
C11 Lu1 Si1 92.94(19)
C9 Lu1 Si1 135.1(2)
C10 Lu1 Si1 103.8(2)
Pt1 Lu1 Si1 79.22(4)
C6 Pt1 C5 83.5(3)
C6 Pt1 C1 170.0(3)
C5 Pt1 C1 91.4(3)
C6 Pt1 P1 93.3(2)
C5 Pt1 P1 176.0(2)
C1 Pt1 P1 91.4(2)
C6 Pt1 Lu1 126.2(2)
C5 Pt1 Lu1 75.0(2)
C1 Pt1 Lu1 60.04(19)
P1 Pt1 Lu1 108.90(5)
C18 P1 C19 100.6(3)
C18 P1 C25 104.6(3)
C19 P1 C25 101.1(3)
C18 P1 Pt1 118.4(2)
C19 P1 Pt1 118.5(2)
C25 P1 Pt1 111.4(2)
C7 Si2 C16 110.7(4)
C7 Si2 C17 112.6(4)
C16 Si2 C17 104.0(4)
C7 Si2 C18 115.8(3)
C16 Si2 C18 103.2(4)
C17 Si2 C18 109.6(3)
C2 Si1 C4 114.7(5)
C2 Si1 C3 112.2(4)
C4 Si1 C3 105.8(5)
C2 Si1 C1 106.8(3)
C4 Si1 C1 110.0(4)
C3 Si1 C1 107.1(4)
C2 Si1 Lu1 50.4(2)
C4 Si1 Lu1 128.6(4)
C3 Si1 Lu1 125.5(4)
C1 Si1 Lu1 56.4(2)
C31 O1 C34 109.2(7)
C31 O1 Lu1 125.2(5)
C34 O1 Lu1 124.7(6)
Si1 C1 Pt1 128.0(4)
Si1 C1 Lu1 85.1(3)
Pt1 C1 Lu1 70.6(2)
Si1 C2 Lu1 92.8(3)
C11 C7 C8 106.2(6)
C11 C7 Si2 125.3(6)
C8 C7 Si2 127.1(6)
C11 C7 Lu1 74.7(4)
C8 C7 Lu1 74.0(4)
Si2 C7 Lu1 127.0(3)
C9 C8 C7 108.7(7)
C9 C8 C12 123.9(8)
C7 C8 C12 127.1(7)
C9 C8 Lu1 75.4(4)
C7 C8 Lu1 74.1(4)
C12 C8 Lu1 121.5(5)
C8 C9 C10 107.4(7)
C8 C9 C13 127.4(8)
C10 C9 C13 125.0(7)
C8 C9 Lu1 73.2(4)
C10 C9 Lu1 74.3(4)
C13 C9 Lu1 122.3(5)
C11 C10 C9 108.2(7)
C11 C10 C14 127.9(8)
C9 C10 C14 123.6(8)
C11 C10 Lu1 74.0(4)
C9 C10 Lu1 74.1(4)
C14 C10 Lu1 122.9(5)
C10 C11 C7 109.5(7)
C10 C11 C15 124.1(8)
C7 C11 C15 126.3(7)
C10 C11 Lu1 75.3(5)
C7 C11 Lu1 73.5(4)
C15 C11 Lu1 121.2(6)
P1 C18 Si2 121.5(4)
C24 C19 C20 118.5(7)
C24 C19 P1 120.4(6)
C20 C19 P1 121.0(6)
C21 C20 C19 121.1(8)
C20 C21 C22 120.2(8)
C23 C22 C21 120.9(8)
C22 C23 C24 117.7(8)
C19 C24 C23 121.5(7)
C30 C25 C26 116.8(7)
C30 C25 P1 119.6(6)
C26 C25 P1 123.6(6)
C25 C26 C27 120.5(8)
C28 C27 C26 122.0(9)
C29 C28 C27 118.1(9)
C28 C29 C30 119.2(9)
C25 C30 C29 123.3(9)
O1 C31 C32 104.4(7)
C31 C32 C33 103.1(8)
C34 C33 C32 100.9(9)
C33 C34 O1 108.2(9)

loop_
_geom_bond_atom_site_label_1
_geom_bond_atom_site_label_2
_geom_bond_distance
Lu1 O1 2.286(5)
Lu1 C2 2.345(8)
Lu1 C1 2.541(7)
Lu1 C8 2.609(7)
Lu1 C7 2.610(7)
Lu1 C11 2.625(8)
Lu1 C9 2.638(7)
Lu1 C10 2.642(8)
Lu1 Pt1 2.7668(5)
Lu1 Si1 3.039(2)
Pt1 C6 2.109(7)
Pt1 C5 2.124(8)
Pt1 C1 2.225(8)
Pt1 P1 2.2786(19)
P1 C18 1.815(7)
P1 C19 1.826(8)
P1 C25 1.827(7)
Si2 C7 1.867(7)
Si2 C16 1.872(8)
Si2 C17 1.874(8)
Si2 C18 1.912(7)
Si1 C2 1.823(9)
Si1 C4 1.878(10)
Si1 C3 1.886(10)
Si1 C1 1.898(8)
O1 C31 1.438(10)
O1 C34 1.484(11)
C7 C11 1.436(11)
C7 C8 1.437(11)
C8 C9 1.420(10)
C8 C12 1.517(11)
C9 C10 1.437(12)
C9 C13 1.546(11)
C10 C11 1.394(11)
C10 C14 1.539(11)
C11 C15 1.491(12)
C19 C24 1.397(10)
C19 C20 1.404(10)
C20 C21 1.375(11)
C21 C22 1.409(13)
C22 C23 1.391(13)
C23 C24 1.431(11)
C25 C30 1.371(11)
C25 C26 1.388(11)
C26 C27 1.404(12)
C27 C28 1.383(13)
C28 C29 1.374(14)
C29 C30 1.419(12)
C31 C32 1.524(13)
C32 C33 1.578(15)
C33 C34 1.427(14)

loop_
_geom_torsion_atom_site_label_1
_geom_torsion_atom_site_label_2
_geom_torsion_atom_site_label_3
_geom_torsion_atom_site_label_4
_geom_torsion
O1 Lu1 Pt1 C6 20.2(3)
C2 Lu1 Pt1 C6 123.0(4)
C1 Lu1 Pt1 C6 170.6(3)
C8 Lu1 Pt1 C6 -73.3(3)
C7 Lu1 Pt1 C6 -104.9(3)
C11 Lu1 Pt1 C6 -130.0(3)
C9 Lu1 Pt1 C6 -63.7(4)
C10 Lu1 Pt1 C6 -117.7(5)
Si1 Lu1 Pt1 C6 143.2(3)
O1 Lu1 Pt1 C5 -49.8(3)
C2 Lu1 Pt1 C5 53.0(4)
C1 Lu1 Pt1 C5 100.6(4)
C8 Lu1 Pt1 C5 -143.3(3)
C7 Lu1 Pt1 C5 -174.9(3)
C11 Lu1 Pt1 C5 159.9(3)
C9 Lu1 Pt1 C5 -133.7(4)
C10 Lu1 Pt1 C5 172.2(5)
Si1 Lu1 Pt1 C5 73.1(3)
O1 Lu1 Pt1 C1 -150.4(3)
C2 Lu1 Pt1 C1 -47.6(3)
C8 Lu1 Pt1 C1 116.0(3)
C7 Lu1 Pt1 C1 84.5(3)
C11 Lu1 Pt1 C1 59.3(3)
C9 Lu1 Pt1 C1 125.7(4)
C10 Lu1 Pt1 C1 71.6(5)
Si1 Lu1 Pt1 C1 -27.5(2)
O1 Lu1 Pt1 P1 129.21(15)
C2 Lu1 Pt1 P1 -128.0(2)
C1 Lu1 Pt1 P1 -80.4(2)
C8 Lu1 Pt1 P1 35.7(2)
C7 Lu1 Pt1 P1 4.08(19)
C11 Lu1 Pt1 P1 -21.1(2)
C9 Lu1 Pt1 P1 45.3(3)
C10 Lu1 Pt1 P1 -8.8(4)
Si1 Lu1 Pt1 P1 -107.86(7)
C6 Pt1 P1 C18 160.2(3)
C5 Pt1 P1 C18 -164(4)
C1 Pt1 P1 C18 -28.6(3)
Lu1 Pt1 P1 C18 30.1(3)
C6 Pt1 P1 C19 38.2(3)
C5 Pt1 P1 C19 74(4)
C1 Pt1 P1 C19 -150.7(3)
Lu1 Pt1 P1 C19 -92.0(3)
C6 Pt1 P1 C25 -78.5(3)
C5 Pt1 P1 C25 -42(4)
C1 Pt1 P1 C25 92.7(3)
Lu1 Pt1 P1 C25 151.4(3)
O1 Lu1 Si1 C2 -53.9(4)
C1 Lu1 Si1 C2 178.4(5)
C8 Lu1 Si1 C2 104.4(5)
C7 Lu1 Si1 C2 116.4(4)
C11 Lu1 Si1 C2 91.0(4)
C9 Lu1 Si1 C2 57.0(5)
C10 Lu1 Si1 C2 61.9(4)
Pt1 Lu1 Si1 C2 -147.4(4)
O1 Lu1 Si1 C4 38.1(5)
C2 Lu1 Si1 C4 91.9(6)
C1 Lu1 Si1 C4 -89.7(5)
C8 Lu1 Si1 C4 -163.7(5)
C7 Lu1 Si1 C4 -151.7(5)
C11 Lu1 Si1 C4 -177.1(5)
C9 Lu1 Si1 C4 148.9(5)
C10 Lu1 Si1 C4 153.9(5)
Pt1 Lu1 Si1 C4 -55.5(4)
O1 Lu1 Si1 C3 -144.5(4)
C2 Lu1 Si1 C3 -90.6(5)
C1 Lu1 Si1 C3 87.7(5)
C8 Lu1 Si1 C3 13.8(5)
C7 Lu1 Si1 C3 25.8(4)
C11 Lu1 Si1 C3 0.4(4)
C9 Lu1 Si1 C3 -33.6(5)
C10 Lu1 Si1 C3 -28.7(4)
Pt1 Lu1 Si1 C3 122.0(4)
O1 Lu1 Si1 C1 127.8(3)
C2 Lu1 Si1 C1 -178.4(5)
C8 Lu1 Si1 C1 -74.0(4)
C7 Lu1 Si1 C1 -62.0(3)
C11 Lu1 Si1 C1 -87.3(3)
C9 Lu1 Si1 C1 -121.4(4)
C10 Lu1 Si1 C1 -116.4(3)
Pt1 Lu1 Si1 C1 34.3(3)
C2 Lu1 O1 C31 -156.1(6)
C1 Lu1 O1 C31 -78.5(7)
C8 Lu1 O1 C31 65.8(6)
C7 Lu1 O1 C31 63.8(7)
C11 Lu1 O1 C31 102.3(6)
C9 Lu1 O1 C31 95.4(7)
C10 Lu1 O1 C31 116.8(6)
Pt1 Lu1 O1 C31 -43.9(6)
Si1 Lu1 O1 C31 -126.8(6)
C2 Lu1 O1 C34 12.0(7)
C1 Lu1 O1 C34 89.6(7)
C8 Lu1 O1 C34 -126.0(7)
C7 Lu1 O1 C34 -128.1(7)
C11 Lu1 O1 C34 -89.5(8)
C9 Lu1 O1 C34 -96.5(7)
C10 Lu1 O1 C34 -75.1(7)
Pt1 Lu1 O1 C34 124.2(7)
Si1 Lu1 O1 C34 41.3(7)
C2 Si1 C1 Pt1 -62.0(6)
C4 Si1 C1 Pt1 63.0(6)
C3 Si1 C1 Pt1 177.6(5)
Lu1 Si1 C1 Pt1 -60.7(4)
C2 Si1 C1 Lu1 -1.3(4)
C4 Si1 C1 Lu1 123.7(4)
C3 Si1 C1 Lu1 -121.7(4)
C6 Pt1 C1 Si1 -63.9(18)
C5 Pt1 C1 Si1 -4.7(5)
P1 Pt1 C1 Si1 178.2(4)
Lu1 Pt1 C1 Si1 67.1(4)
C6 Pt1 C1 Lu1 -131.0(16)
C5 Pt1 C1 Lu1 -71.7(3)
P1 Pt1 C1 Lu1 111.09(12)
O1 Lu1 C1 Si1 -85.4(4)
C2 Lu1 C1 Si1 1.0(3)
C8 Lu1 C1 Si1 138.0(3)
C7 Lu1 C1 Si1 125.7(3)
C11 Lu1 C1 Si1 93.9(3)
C9 Lu1 C1 Si1 104.2(4)
C10 Lu1 C1 Si1 77.7(3)
Pt1 Lu1 C1 Si1 -133.2(4)
O1 Lu1 C1 Pt1 47.8(4)
C2 Lu1 C1 Pt1 134.2(3)
C8 Lu1 C1 Pt1 -88.8(3)
C7 Lu1 C1 Pt1 -101.1(2)
C11 Lu1 C1 Pt1 -132.9(2)
C9 Lu1 C1 Pt1 -122.6(3)
C10 Lu1 C1 Pt1 -149.1(2)
Si1 Lu1 C1 Pt1 133.2(4)
C4 Si1 C2 Lu1 -120.7(4)
C3 Si1 C2 Lu1 118.5(4)
C1 Si1 C2 Lu1 1.4(4)
O1 Lu1 C2 Si1 137.2(3)
C1 Lu1 C2 Si1 -1.1(3)
C8 Lu1 C2 Si1 -122.6(4)
C7 Lu1 C2 Si1 -83.7(4)
C11 Lu1 C2 Si1 -91.0(4)
C9 Lu1 C2 Si1 -141.1(3)
C10 Lu1 C2 Si1 -120.7(4)
Pt1 Lu1 C2 Si1 34.4(4)
C16 Si2 C7 C11 -29.4(8)
C17 Si2 C7 C11 -145.3(6)
C18 Si2 C7 C11 87.5(7)
C16 Si2 C7 C8 135.4(7)
C17 Si2 C7 C8 19.5(8)
C18 Si2 C7 C8 -107.7(7)
C16 Si2 C7 Lu1 -126.7(5)
C17 Si2 C7 Lu1 117.4(5)
C18 Si2 C7 Lu1 -9.8(6)
O1 Lu1 C7 C11 116.2(4)
C2 Lu1 C7 C11 -13.9(5)
C1 Lu1 C7 C11 -87.6(5)
C8 Lu1 C7 C11 112.3(6)
C9 Lu1 C7 C11 75.7(5)
C10 Lu1 C7 C11 35.5(4)
Pt1 Lu1 C7 C11 -136.7(4)
Si1 Lu1 C7 C11 -54.3(4)
O1 Lu1 C7 C8 3.8(5)
C2 Lu1 C7 C8 -126.2(5)
C1 Lu1 C7 C8 160.1(4)
C11 Lu1 C7 C8 -112.3(6)
C9 Lu1 C7 C8 -36.6(4)
C10 Lu1 C7 C8 -76.8(5)
Pt1 Lu1 C7 C8 111.0(4)
Si1 Lu1 C7 C8 -166.6(4)
O1 Lu1 C7 Si2 -120.9(4)
C2 Lu1 C7 Si2 109.0(5)
C1 Lu1 C7 Si2 35.3(5)
C8 Lu1 C7 Si2 -124.8(7)
C11 Lu1 C7 Si2 122.9(7)
C9 Lu1 C7 Si2 -161.4(6)
C10 Lu1 C7 Si2 158.4(6)
Pt1 Lu1 C7 Si2 -13.8(5)
Si1 Lu1 C7 Si2 68.6(5)
C11 C7 C8 C9 -0.2(8)
Si2 C7 C8 C9 -167.3(5)
Lu1 C7 C8 C9 68.1(5)
C11 C7 C8 C12 174.0(7)
Si2 C7 C8 C12 6.9(11)
Lu1 C7 C8 C12 -117.7(8)
C11 C7 C8 Lu1 -68.3(5)
Si2 C7 C8 Lu1 124.6(6)
O1 Lu1 C8 C9 68.5(5)
C2 Lu1 C8 C9 -34.9(7)
C1 Lu1 C8 C9 -138.4(5)
C7 Lu1 C8 C9 -114.8(7)
C11 Lu1 C8 C9 -76.5(5)
C10 Lu1 C8 C9 -37.3(5)
Pt1 Lu1 C8 C9 168.0(4)
Si1 Lu1 C8 C9 -93.6(5)
O1 Lu1 C8 C7 -176.8(4)
C2 Lu1 C8 C7 79.9(6)
C1 Lu1 C8 C7 -23.7(5)
C11 Lu1 C8 C7 38.2(4)
C9 Lu1 C8 C7 114.8(7)
C10 Lu1 C8 C7 77.5(5)
Pt1 Lu1 C8 C7 -77.2(4)
Si1 Lu1 C8 C7 21.2(6)
O1 Lu1 C8 C12 -52.6(6)
C2 Lu1 C8 C12 -155.9(6)
C1 Lu1 C8 C12 100.5(6)
C7 Lu1 C8 C12 124.2(8)
C11 Lu1 C8 C12 162.4(7)
C9 Lu1 C8 C12 -121.1(9)
C10 Lu1 C8 C12 -158.4(7)
Pt1 Lu1 C8 C12 46.9(6)
Si1 Lu1 C8 C12 145.3(5)
C7 C8 C9 C10 -0.2(8)
C12 C8 C9 C10 -174.6(7)
Lu1 C8 C9 C10 67.0(5)
C7 C8 C9 C13 174.6(7)
C12 C8 C9 C13 0.2(13)
Lu1 C8 C9 C13 -118.2(8)
C7 C8 C9 Lu1 -67.2(5)
C12 C8 C9 Lu1 118.4(7)
O1 Lu1 C9 C8 -108.8(5)
C2 Lu1 C9 C8 155.7(5)
C1 Lu1 C9 C8 64.8(7)
C7 Lu1 C9 C8 37.3(5)
C11 Lu1 C9 C8 78.0(5)
C10 Lu1 C9 C8 114.2(7)
Pt1 Lu1 C9 C8 -17.7(6)
Si1 Lu1 C9 C8 123.4(4)
O1 Lu1 C9 C10 137.0(5)
C2 Lu1 C9 C10 41.5(5)
C1 Lu1 C9 C10 -49.4(6)
C8 Lu1 C9 C10 -114.2(7)
C7 Lu1 C9 C10 -76.9(5)
C11 Lu1 C9 C10 -36.2(4)
Pt1 Lu1 C9 C10 -131.8(4)
Si1 Lu1 C9 C10 9.3(6)
O1 Lu1 C9 C13 15.2(7)
C2 Lu1 C9 C13 -80.3(7)
C1 Lu1 C9 C13 -171.2(6)
C8 Lu1 C9 C13 124.0(9)
C7 Lu1 C9 C13 161.3(8)
C11 Lu1 C9 C13 -158.0(8)
C10 Lu1 C9 C13 -121.8(9)
Pt1 Lu1 C9 C13 106.3(6)
Si1 Lu1 C9 C13 -112.6(7)
C8 C9 C10 C11 0.5(9)
C13 C9 C10 C11 -174.5(7)
Lu1 C9 C10 C11 66.7(6)
C8 C9 C10 C14 174.5(7)
C13 C9 C10 C14 -0.4(12)
Lu1 C9 C10 C14 -119.2(7)
C8 C9 C10 Lu1 -66.2(5)
C13 C9 C10 Lu1 118.8(7)
O1 Lu1 C10 C11 -158.1(5)
C2 Lu1 C10 C11 103.9(5)
C1 Lu1 C10 C11 33.2(6)
C8 Lu1 C10 C11 -77.7(5)
C7 Lu1 C10 C11 -36.9(5)
C9 Lu1 C10 C11 -114.8(7)
Pt1 Lu1 C10 C11 -20.8(8)
Si1 Lu1 C10 C11 71.9(5)
O1 Lu1 C10 C9 -43.3(5)
C2 Lu1 C10 C9 -141.3(5)
C1 Lu1 C10 C9 148.0(4)
C8 Lu1 C10 C9 37.1(4)
C7 Lu1 C10 C9 77.9(5)
C11 Lu1 C10 C9 114.8(7)
Pt1 Lu1 C10 C9 94.0(6)
Si1 Lu1 C10 C9 -173.3(4)
O1 Lu1 C10 C14 76.7(8)
C2 Lu1 C10 C14 -21.2(8)
C1 Lu1 C10 C14 -92.0(8)
C8 Lu1 C10 C14 157.1(9)
C7 Lu1 C10 C14 -162.0(9)
C11 Lu1 C10 C14 -125.1(10)
C9 Lu1 C10 C14 120.1(10)
Pt1 Lu1 C10 C14 -145.9(6)
Si1 Lu1 C10 C14 -53.2(8)
C9 C10 C11 C7 -0.6(9)
C14 C10 C11 C7 -174.3(7)
Lu1 C10 C11 C7 66.2(5)
C9 C10 C11 C15 175.2(8)
C14 C10 C11 C15 1.5(13)
Lu1 C10 C11 C15 -118.0(8)
C9 C10 C11 Lu1 -66.8(5)
C14 C10 C11 Lu1 119.5(8)
C8 C7 C11 C10 0.5(8)
Si2 C7 C11 C10 167.9(6)
Lu1 C7 C11 C10 -67.3(6)
C8 C7 C11 C15 -175.3(8)
Si2 C7 C11 C15 -7.8(11)
Lu1 C7 C11 C15 116.9(8)
C8 C7 C11 Lu1 67.8(5)
Si2 C7 C11 Lu1 -124.8(5)
O1 Lu1 C11 C10 28.6(6)
C2 Lu1 C11 C10 -75.6(5)
C1 Lu1 C11 C10 -150.9(5)
C8 Lu1 C11 C10 77.5(5)
C7 Lu1 C11 C10 115.9(7)
C9 Lu1 C11 C10 37.3(5)
Pt1 Lu1 C11 C10 168.4(4)
Si1 Lu1 C11 C10 -112.4(5)
O1 Lu1 C11 C7 -87.3(5)
C2 Lu1 C11 C7 168.5(5)
C1 Lu1 C11 C7 93.2(4)
C8 Lu1 C11 C7 -38.4(4)
C9 Lu1 C11 C7 -78.6(5)
C10 Lu1 C11 C7 -115.9(7)
Pt1 Lu1 C11 C7 52.5(5)
Si1 Lu1 C11 C7 131.7(4)
O1 Lu1 C11 C15 149.8(6)
C2 Lu1 C11 C15 45.6(7)
C1 Lu1 C11 C15 -29.6(7)
C8 Lu1 C11 C15 -161.2(8)
C7 Lu1 C11 C15 -122.9(8)
C9 Lu1 C11 C15 158.5(8)
C10 Lu1 C11 C15 121.2(9)
Pt1 Lu1 C11 C15 -70.4(7)
Si1 Lu1 C11 C15 8.8(6)
C19 P1 C18 Si2 62.4(5)
C25 P1 C18 Si2 167.0(4)
Pt1 P1 C18 Si2 -68.3(5)
C7 Si2 C18 P1 56.0(6)
C16 Si2 C18 P1 177.1(5)
C17 Si2 C18 P1 -72.6(5)
C18 P1 C19 C24 -112.7(6)
C25 P1 C19 C24 140.0(6)
Pt1 P1 C19 C24 18.0(7)
C18 P1 C19 C20 62.5(7)
C25 P1 C19 C20 -44.8(7)
Pt1 P1 C19 C20 -166.8(5)
C24 C19 C20 C21 2.6(12)
P1 C19 C20 C21 -172.7(7)
C19 C20 C21 C22 -2.0(13)
C20 C21 C22 C23 0.3(14)
C21 C22 C23 C24 0.6(13)
C20 C19 C24 C23 -1.6(11)
P1 C19 C24 C23 173.8(6)
C22 C23 C24 C19 0.0(12)
C18 P1 C25 C30 -169.9(7)
C19 P1 C25 C30 -65.8(7)
Pt1 P1 C25 C30 61.0(7)
C18 P1 C25 C26 12.0(8)
C19 P1 C25 C26 116.1(7)
Pt1 P1 C25 C26 -117.1(7)
C30 C25 C26 C27 1.6(13)
P1 C25 C26 C27 179.8(7)
C25 C26 C27 C28 -0.2(16)
C26 C27 C28 C29 -2.0(16)
C27 C28 C29 C30 2.5(16)
C26 C25 C30 C29 -1.1(14)
P1 C25 C30 C29 -179.3(8)
C28 C29 C30 C25 -1.1(15)
C34 O1 C31 C32 9.6(11)
Lu1 O1 C31 C32 179.3(6)
O1 C31 C32 C33 -28.5(11)
C31 C32 C33 C34 37.3(12)
C32 C33 C34 O1 -32.2(12)
C31 O1 C34 C33 15.6(12)
Lu1 O1 C34 C33 -154.2(8)
